data_1554996
loop_
_publ_author_name
'Tan, Ceheng'
'Chen, Wei'
'Mu, Xinpeng'
'Chen, Qi'
'Gong, Jianxian'
'Luo, Tuoping'
'Yang, Zhen'

_publ_section_title
;
 Synthetic Progress toward Azadirachtins. 2. Enantio- and
 Diastereoselective Synthesis of the Right-Wing Fragment of
 11-epi-Azadirachtin I.
;
_journal_issue 10
_journal_name_full 'Organic letters'
_journal_page_first 2338
_journal_page_last 2341
_journal_paper_doi 10.1021/acs.orglett.5b00831
_journal_volume 17
_journal_year 2015
_chemical_formula_sum 'C19 H22 O7'
_chemical_formula_weight 362.37
_space_group_IT_number 14
_space_group_name_Hall '-P 2yn'
_space_group_name_H-M_alt 'P 1 21/n 1'
_symmetry_cell_setting monoclinic
_symmetry_space_group_name_H-M 'P 1 21/n 1'
_atom_sites_solution_hydrogens geom
_atom_sites_solution_primary direct
_atom_sites_solution_secondary difmap
_audit_creation_method SHELXL-97
_cell_angle_alpha 90.00
_cell_angle_beta 94.028(7)
_cell_angle_gamma 90.00
_cell_formula_units_Z 4
_cell_length_a 6.08080(10)
_cell_length_b 23.3393(6)
_cell_length_c 12.5225(8)
_cell_measurement_reflns_used 17185
_cell_measurement_temperature 293(2)
_cell_measurement_theta_max 68.30
_cell_measurement_theta_min 6.70
_cell_volume 1772.82(13)
_computing_cell_refinement 'CrystalClear-SM Auto 2.0 r4'
_computing_data_collection 'CrystalClear-SM 2.0 r4 (Rigaku, 2009)'
_computing_data_reduction 'CrystalClear-SM Auto 2.0 r4'
_computing_molecular_graphics 'CrystalStructure 4.0'
_computing_publication_material 'CrystalStructure 4.0 (Rigaku, 2009)'
_computing_structure_refinement 'SHELXL-2014 (Sheldrick, 2014)'
_computing_structure_solution 'SHELXS97 (Sheldrick, 1997)'
_diffrn_ambient_temperature 293(2)
_diffrn_measured_fraction_theta_full 0.975
_diffrn_measured_fraction_theta_max 0.975
_diffrn_measurement_device_type 'Rigaku Saturn944+ CCD'
_diffrn_measurement_method \w
_diffrn_radiation_monochromator graphite
_diffrn_radiation_source 'fine-focus sealed tube'
_diffrn_radiation_type CuK\a
_diffrn_radiation_wavelength 1.54187
_diffrn_reflns_av_R_equivalents 0.0492
_diffrn_reflns_av_sigmaI/netI 0.0368
_diffrn_reflns_limit_h_max 7
_diffrn_reflns_limit_h_min -6
_diffrn_reflns_limit_k_max 28
_diffrn_reflns_limit_k_min -27
_diffrn_reflns_limit_l_max 15
_diffrn_reflns_limit_l_min -14
_diffrn_reflns_number 19888
_diffrn_reflns_theta_full 68.34
_diffrn_reflns_theta_max 68.34
_diffrn_reflns_theta_min 6.70
_exptl_absorpt_coefficient_mu 0.869
_exptl_absorpt_correction_T_max 0.8454
_exptl_absorpt_correction_T_min 0.8454
_exptl_absorpt_correction_type multi-scan
_exptl_absorpt_process_details 'Jacobson, R. (1998) Private communication'
_exptl_crystal_colour colorless
_exptl_crystal_density_diffrn 1.358
_exptl_crystal_density_method 'not measured'
_exptl_crystal_description prism
_exptl_crystal_F_000 768
_exptl_crystal_size_max 0.20
_exptl_crystal_size_mid 0.20
_exptl_crystal_size_min 0.20
_refine_diff_density_max 0.759
_refine_diff_density_min -0.419
_refine_diff_density_rms 0.079
_refine_ls_extinction_coef 0.047(4)
_refine_ls_extinction_expression Fc^*^=kFc[1+0.001xFc^2^\l^3^/sin(2\q)]^-1/4^
_refine_ls_extinction_method SHELXL
_refine_ls_goodness_of_fit_ref 1.052
_refine_ls_hydrogen_treatment constr
_refine_ls_matrix_type full
_refine_ls_number_parameters 236
_refine_ls_number_reflns 3184
_refine_ls_number_restraints 13
_refine_ls_restrained_S_all 1.170
_refine_ls_R_factor_all 0.0864
_refine_ls_R_factor_gt 0.0782
_refine_ls_shift/su_max 0.000
_refine_ls_shift/su_mean 0.000
_refine_ls_structure_factor_coef Fsqd
_refine_ls_weighting_details 'calc w=1/[\s^2^(Fo^2^)+(0.1366P)^2^+0.9755P] where P=(Fo^2^+2Fc^2^)/3'
_refine_ls_weighting_scheme calc
_refine_ls_wR_factor_gt 0.2202
_refine_ls_wR_factor_ref 0.2328
_reflns_number_gt 2633
_reflns_number_total 3184
_reflns_threshold_expression >2sigma(I)
_cod_data_source_file ol5b00831_si_001.cif
_cod_data_source_block z
_cod_original_sg_symbol_H-M P21/n
_cod_database_code 1554996

loop_
_symmetry_equiv_pos_as_xyz
'x, y, z'
'-x+1/2, y+1/2, -z+1/2'
'-x, -y, -z'
'x-1/2, -y-1/2, z-1/2'

loop_
_atom_site_label
_atom_site_type_symbol
_atom_site_fract_x
_atom_site_fract_y
_atom_site_fract_z
_atom_site_U_iso_or_equiv
_atom_site_adp_type
_atom_site_occupancy
_atom_site_symmetry_multiplicity
_atom_site_calc_flag
_atom_site_refinement_flags
O1 O 0.5963(3) 0.83088(9) 0.87752(16) 0.0533(6) Uani 1 1 d .
O2 O 0.7909(4) 0.76161(9) 0.96832(16) 0.0570(6) Uani 1 1 d .
O3 O 0.8213(4) 0.72659(10) 0.68878(18) 0.0670(7) Uani 1 1 d .
O4 O 0.9262(4) 0.61641(11) 0.9630(2) 0.0755(8) Uani 1 1 d .
O5 O 0.9965(4) 0.67785(11) 0.8265(2) 0.0786(8) Uani 1 1 d .
O6 O 1.1592(15) 0.9473(3) 0.6130(6) 0.251(4) Uani 1 1 d DU
H6A H 1.2347 0.9263 0.5740 0.301 Uiso 1 1 d R
O7 O 1.2050(5) 0.98617(12) 1.1829(2) 0.0823(8) Uani 1 1 d .
C4 C 0.6756(5) 0.81443(13) 0.9816(2) 0.0516(7) Uani 1 1 d .
H4 H 0.5512 0.8080 1.0259 0.062 Uiso 1 1 calc R
C7 C 0.7048(4) 0.73632(13) 0.8698(2) 0.0498(7) Uani 1 1 d .
C8 C 0.5242(5) 0.77805(14) 0.8289(2) 0.0541(8) Uani 1 1 d .
H8 H 0.3845 0.7667 0.8572 0.065 Uiso 1 1 calc R
C10 C 0.8249(5) 0.85878(12) 1.0324(2) 0.0506(7) Uani 1 1 d .
C12 C 0.8959(5) 0.72973(14) 0.7982(3) 0.0563(8) Uani 1 1 d .
H12 H 1.0006 0.7614 0.8102 0.068 Uiso 1 1 calc R
C13 C 1.0141(5) 0.87601(15) 0.9872(3) 0.0635(9) Uani 1 1 d .
H13 H 1.0538 0.8587 0.9244 0.076 Uiso 1 1 calc R
C14 C 0.9006(6) 0.92638(14) 1.1747(3) 0.0641(9) Uani 1 1 d .
H14 H 0.8627 0.9429 1.2385 0.077 Uiso 1 1 calc R
C15 C 1.1463(6) 0.91893(16) 1.0344(3) 0.0672(9) Uani 1 1 d .
H15 H 1.2736 0.9305 1.0034 0.081 Uiso 1 1 calc R
C16 C 1.0862(6) 0.94421(13) 1.1282(3) 0.0595(8) Uani 1 1 d .
C17 C 0.6342(5) 0.67445(14) 0.8848(3) 0.0615(9) Uani 1 1 d .
H17A H 0.5869 0.6685 0.9563 0.074 Uiso 1 1 calc R
H17B H 0.5142 0.6643 0.8331 0.074 Uiso 1 1 calc R
C18 C 0.7065(6) 0.77769(16) 0.6531(3) 0.0655(9) Uani 1 1 d .
H18 H 0.6663 0.7729 0.5765 0.079 Uiso 1 1 calc R
C19 C 0.4923(5) 0.78264(17) 0.7084(3) 0.0656(9) Uani 1 1 d .
H19A H 0.4238 0.8192 0.6899 0.079 Uiso 1 1 calc R
H19B H 0.3925 0.7526 0.6819 0.079 Uiso 1 1 calc R
C20 C 0.8368(6) 0.63949(14) 0.8673(3) 0.0638(9) Uani 1 1 d .
H20 H 0.8007 0.6089 0.8155 0.077 Uiso 1 1 calc R
C21 C 0.8496(6) 0.82871(17) 0.6644(3) 0.0670(9) Uani 1 1 d .
C22 C 0.9623(7) 0.86966(19) 0.6720(4) 0.0810(11) Uani 1 1 d .
C23 C 1.3694(6) 1.01519(18) 1.1312(4) 0.0850(12) Uani 1 1 d .
H23A H 1.4379 1.0432 1.1789 0.102 Uiso 1 1 calc R
H23B H 1.3045 1.0340 1.0684 0.102 Uiso 1 1 calc R
H23C H 1.4782 0.9883 1.1108 0.102 Uiso 1 1 calc R
C24 C 1.0996(7) 0.57595(19) 0.9480(4) 0.0905(13) Uani 1 1 d .
H24A H 1.1555 0.5614 1.0163 0.109 Uiso 1 1 calc R
H24B H 1.2163 0.5946 0.9136 0.109 Uiso 1 1 calc R
H24C H 1.0427 0.5449 0.9041 0.109 Uiso 1 1 calc R
C25 C 0.7707(5) 0.88417(13) 1.1271(2) 0.0570(8) Uani 1 1 d .
H25 H 0.6445 0.8724 1.1588 0.068 Uiso 1 1 calc R
C27 C 1.1044(12) 0.9193(3) 0.6939(6) 0.135(2) Uani 1 1 d DU
H27A H 1.0300 0.9452 0.7400 0.162 Uiso 1 1 calc R
H27B H 1.2379 0.9063 0.7336 0.162 Uiso 1 1 calc R

loop_
_atom_site_aniso_label
_atom_site_aniso_U_11
_atom_site_aniso_U_22
_atom_site_aniso_U_33
_atom_site_aniso_U_23
_atom_site_aniso_U_13
_atom_site_aniso_U_12
O1 0.0422(10) 0.0624(12) 0.0543(12) -0.0025(9) -0.0037(8) 0.0043(8)
O2 0.0584(12) 0.0570(12) 0.0533(12) -0.0053(9) -0.0132(9) 0.0038(9)
O3 0.0665(14) 0.0759(15) 0.0600(13) -0.0114(11) 0.0127(11) -0.0024(11)
O4 0.0813(17) 0.0706(15) 0.0751(16) 0.0012(12) 0.0089(12) 0.0128(12)
O5 0.0600(14) 0.0775(16) 0.101(2) 0.0115(13) 0.0233(13) 0.0152(12)
O6 0.335(8) 0.205(6) 0.223(6) -0.039(5) 0.091(6) -0.143(6)
O7 0.0891(18) 0.0741(16) 0.0829(18) -0.0123(13) 0.0002(14) -0.0194(14)
C4 0.0464(15) 0.0615(17) 0.0471(15) -0.0024(12) 0.0050(12) -0.0007(12)
C7 0.0395(14) 0.0588(16) 0.0506(15) -0.0070(12) -0.0015(12) -0.0052(12)
C8 0.0353(13) 0.0694(19) 0.0569(17) -0.0045(13) -0.0027(12) -0.0041(12)
C10 0.0503(16) 0.0545(16) 0.0465(14) 0.0016(12) 0.0002(12) 0.0008(12)
C12 0.0407(15) 0.0636(18) 0.0655(18) -0.0028(14) 0.0088(13) 0.0006(12)
C13 0.0595(18) 0.074(2) 0.0578(18) -0.0096(15) 0.0118(14) -0.0094(15)
C14 0.079(2) 0.0606(18) 0.0529(17) -0.0063(13) 0.0047(15) -0.0004(16)
C15 0.0561(18) 0.075(2) 0.071(2) 0.0033(16) 0.0066(15) -0.0108(15)
C16 0.0676(19) 0.0513(16) 0.0579(17) -0.0009(13) -0.0088(15) 0.0003(14)
C17 0.0514(17) 0.0642(19) 0.069(2) -0.0057(14) 0.0053(14) -0.0107(14)
C18 0.065(2) 0.086(2) 0.0456(16) -0.0059(15) 0.0004(14) -0.0047(16)
C19 0.0470(16) 0.089(2) 0.0590(19) -0.0052(16) -0.0114(14) -0.0045(15)
C20 0.067(2) 0.0573(18) 0.0673(19) -0.0123(15) 0.0074(16) -0.0036(15)
C21 0.063(2) 0.081(2) 0.0576(19) -0.0007(16) 0.0073(15) 0.0011(18)
C22 0.073(2) 0.081(3) 0.091(3) -0.012(2) 0.022(2) -0.004(2)
C23 0.063(2) 0.075(2) 0.115(3) 0.002(2) -0.005(2) -0.0122(18)
C24 0.085(3) 0.073(2) 0.114(3) 0.008(2) 0.013(2) 0.016(2)
C25 0.0603(18) 0.0596(17) 0.0518(16) -0.0001(13) 0.0090(13) 0.0016(14)
C27 0.129(5) 0.088(3) 0.196(6) -0.012(4) 0.072(4) -0.023(3)

loop_
_atom_type_symbol
_atom_type_description
_atom_type_scat_dispersion_real
_atom_type_scat_dispersion_imag
_atom_type_scat_source
C C 0.0181 0.0091 'International Tables Vol C Tables 4.2.6.8 and 6.1.1.4'
H H 0.0000 0.0000 'International Tables Vol C Tables 4.2.6.8 and 6.1.1.4'
O O 0.0492 0.0322 'International Tables Vol C Tables 4.2.6.8 and 6.1.1.4'

loop_
_geom_angle_atom_site_label_1
_geom_angle_atom_site_label_2
_geom_angle_atom_site_label_3
_geom_angle
C4 O1 C8 103.5(2)
C7 O2 C4 107.6(2)
C12 O3 C18 111.9(2)
C20 O4 C24 112.8(3)
C12 O5 C20 109.6(2)
C27 O6 H6A 110.1
C16 O7 C23 118.8(3)
O1 C4 O2 105.3(2)
O1 C4 C10 111.3(2)
O2 C4 C10 111.0(2)
O1 C4 H4 109.7
O2 C4 H4 109.7
C10 C4 H4 109.7
O2 C7 C17 111.9(3)
O2 C7 C12 107.5(2)
C17 C7 C12 102.1(2)
O2 C7 C8 103.7(2)
C17 C7 C8 116.3(2)
C12 C7 C8 115.2(3)
O1 C8 C19 112.2(3)
O1 C8 C7 102.4(2)
C19 C8 C7 114.7(3)
O1 C8 H8 109.1
C19 C8 H8 109.1
C7 C8 H8 109.1
C13 C10 C25 118.8(3)
C13 C10 C4 122.0(3)
C25 C10 C4 119.2(3)
O5 C12 O3 107.9(3)
O5 C12 C7 106.1(3)
O3 C12 C7 111.7(2)
O5 C12 H12 110.4
O3 C12 H12 110.4
C7 C12 H12 110.4
C10 C13 C15 120.7(3)
C10 C13 H13 119.6
C15 C13 H13 119.6
C16 C14 C25 120.0(3)
C16 C14 H14 120.0
C25 C14 H14 120.0
C16 C15 C13 119.2(3)
C16 C15 H15 120.4
C13 C15 H15 120.4
C14 C16 O7 115.2(3)
C14 C16 C15 120.3(3)
O7 C16 C15 124.5(3)
C20 C17 C7 104.8(3)
C20 C17 H17A 110.8
C7 C17 H17A 110.8
C20 C17 H17B 110.8
C7 C17 H17B 110.8
H17A C17 H17B 108.9
O3 C18 C21 111.7(3)
O3 C18 C19 109.5(3)
C21 C18 C19 114.4(3)
O3 C18 H18 106.9
C21 C18 H18 106.9
C19 C18 H18 106.9
C8 C19 C18 113.3(2)
C8 C19 H19A 108.9
C18 C19 H19A 108.9
C8 C19 H19B 108.9
C18 C19 H19B 108.9
H19A C19 H19B 107.7
O4 C20 O5 108.3(3)
O4 C20 C17 111.0(3)
O5 C20 C17 107.1(3)
O4 C20 H20 110.1
O5 C20 H20 110.1
C17 C20 H20 110.1
C22 C21 C18 179.0(4)
C21 C22 C27 173.8(5)
O7 C23 H23A 109.5
O7 C23 H23B 109.5
H23A C23 H23B 109.5
O7 C23 H23C 109.5
H23A C23 H23C 109.5
H23B C23 H23C 109.5
O4 C24 H24A 109.5
O4 C24 H24B 109.5
H24A C24 H24B 109.5
O4 C24 H24C 109.5
H24A C24 H24C 109.5
H24B C24 H24C 109.5
C14 C25 C10 121.0(3)
C14 C25 H25 119.5
C10 C25 H25 119.5
O6 C27 C22 116.3(7)
O6 C27 H27A 108.2
C22 C27 H27A 108.2
O6 C27 H27B 108.2
C22 C27 H27B 108.2
H27A C27 H27B 107.4

loop_
_geom_bond_atom_site_label_1
_geom_bond_atom_site_label_2
_geom_bond_distance
O1 C4 1.411(3)
O1 C8 1.430(4)
O2 C7 1.433(3)
O2 C4 1.434(4)
O3 C12 1.415(4)
O3 C18 1.437(4)
O4 C20 1.389(4)
O4 C24 1.437(5)
O5 C12 1.391(4)
O5 C20 1.440(4)
O6 C27 1.271(7)
O6 H6A 0.8499
O7 C16 1.371(4)
O7 C23 1.403(5)
C4 C10 1.489(4)
C4 H4 0.9800
C7 C17 1.522(4)
C7 C12 1.524(4)
C7 C8 1.529(4)
C8 C19 1.511(4)
C8 H8 0.9800
C10 C13 1.377(4)
C10 C25 1.386(4)
C12 H12 0.9800
C13 C15 1.390(5)
C13 H13 0.9300
C14 C16 1.371(5)
C14 C25 1.373(5)
C14 H14 0.9300
C15 C16 1.387(5)
C15 H15 0.9300
C17 C20 1.507(5)
C17 H17A 0.9700
C17 H17B 0.9700
C18 C21 1.475(5)
C18 C19 1.522(5)
C18 H18 0.9800
C19 H19A 0.9700
C19 H19B 0.9700
C20 H20 0.9800
C21 C22 1.176(5)
C22 C27 1.459(7)
C23 H23A 0.9600
C23 H23B 0.9600
C23 H23C 0.9600
C24 H24A 0.9600
C24 H24B 0.9600
C24 H24C 0.9600
C25 H25 0.9300
C27 H27A 0.9700
C27 H27B 0.9700
